data_2100456
loop_
_publ_author_name
'E. G. Moshopoulou'
'R. M. Ibberson'
'J. L. Sarrao'
'J. D. Thompson'
'Z. Fisk'

_publ_section_title
;
 Structure of Ce~2~RhIn~8~: an example of complementary use of
 high-resolution neutron powder diffraction and reciprocal-space
 mapping to study complex materials
;
_journal_issue 2
_journal_name_full 'Acta Crystallographica Section B'
_journal_page_first 173
_journal_page_last 189
_journal_paper_doi 10.1107/S0108768106003314
_journal_volume 62
_journal_year 2006
_chemical_formula_sum In
_chemical_formula_weight 114.82
_chemical_name_systematic ' ?'
_space_group_IT_number 139
_symmetry_cell_setting tetragonal
_symmetry_space_group_name_Hall '-I 4 2'
_symmetry_space_group_name_H-M 'I 4/m m m'
_cell_angle_alpha 90.0
_cell_angle_beta 90.0
_cell_angle_gamma 90.0
_cell_formula_units_Z 2
_cell_length_a 3.25094(17)
_cell_length_b 3.25094
_cell_length_c 4.9474(5)
_cell_volume 52.287(6)
_pd_block_id 2005-01-09T08:34|CE2RHIN8_RT_HRP23988_phase4|Moshopoulou||
_pd_phase_name In
_cod_data_source_file ws5027.cif
_cod_data_source_block CE2RHIN8_RT_HRP23988_phase_4
_cod_original_cell_volume 52.2870(3)
_cod_database_code 2100456

loop_
_symmetry_equiv_pos_site_id
_symmetry_equiv_pos_as_xyz
1 +x,+y,+z
2 -y,+x,+z
3 -x,-y,+z
4 +y,-x,+z
5 -x,+y,+z
6 -y,-x,+z
7 +x,-y,+z
8 +y,+x,+z
-1 -x,-y,-z
-2 +y,-x,-z
-3 +x,+y,-z
-4 -y,+x,-z
-5 +x,-y,-z
-6 +y,+x,-z
-7 -x,+y,-z
-8 -y,-x,-z
101 +x+1/2,+y+1/2,+z+1/2
102 -y+1/2,+x+1/2,+z+1/2
103 -x+1/2,-y+1/2,+z+1/2
104 +y+1/2,-x+1/2,+z+1/2
105 -x+1/2,+y+1/2,+z+1/2
106 -y+1/2,-x+1/2,+z+1/2
107 +x+1/2,-y+1/2,+z+1/2
108 +y+1/2,+x+1/2,+z+1/2
-101 -x+1/2,-y+1/2,-z+1/2
-102 +y+1/2,-x+1/2,-z+1/2
-103 +x+1/2,+y+1/2,-z+1/2
-104 -y+1/2,+x+1/2,-z+1/2
-105 +x+1/2,-y+1/2,-z+1/2
-106 +y+1/2,+x+1/2,-z+1/2
-107 -x+1/2,+y+1/2,-z+1/2
-108 -y+1/2,-x+1/2,-z+1/2

loop_
_atom_site_type_symbol
_atom_site_label
_atom_site_fract_x
_atom_site_fract_y
_atom_site_fract_z
_atom_site_occupancy
_atom_site_thermal_displace_type
_atom_site_U_iso_or_equiv
_atom_site_symmetry_multiplicity
IN IN1 0.0 0.0 0.0 1.0 Uiso 0.063(8) 2

loop_
_atom_type_symbol
_atom_type_number_in_cell
IN 2.0

loop_
_pd_block_diffractogram_id
2005-01-09T08:34|CE2RHIN8_RT_HRP23988_H_01|Moshopoulou|HRPD

loop_
_cod_related_entry_id
_cod_related_entry_database
_cod_related_entry_code
1 ChemSpider 4514408
